data_7058320
loop_
_publ_author_name
'Shahsavari, Hamid R.'
'Lalinde, Elena'
'Moreno, M. Teresa'
'Niazi, Maryam'
'Kazemi, Sayed Habib'
'Abedanzadeh, Sedigheh'
'Barazandeh, Mohammad'
'Halvagar, Mohammad Reza'

_publ_section_title
;
 Half-lantern cyclometalated Pt(ii) and Pt(iii) complexes with bridging
 heterocyclic thiolate ligands: synthesis, structural characterization,
 and electrochemical and photophysical properties
;
_journal_issue 20
_journal_name_full 'New Journal of Chemistry'
_journal_page_first 7716
_journal_paper_doi 10.1039/C9NJ00969H
_journal_volume 43
_journal_year 2019
_chemical_formula_moiety 'C36 H24 N4 Pt2 S4'
_chemical_formula_sum 'C36 H24 N4 Pt2 S4'
_chemical_formula_weight 1030.8
_space_group_crystal_system monoclinic
_space_group_IT_number 14
_space_group_name_Hall '-P 2ybc'
_space_group_name_H-M_alt 'P 1 21/c 1'
_symmetry_space_group_name_Hall '-P 2ybc'
_symmetry_space_group_name_H-M 'P 1 21/c 1'
_atom_sites_solution_hydrogens geom
_audit_block_doi 10.5517/ccdc.csd.cc1z3p92
_audit_conform_dict_location ftp://ftp.iucr.org/pub/cif_core.dic
_audit_conform_dict_name cif_core.dic
_audit_conform_dict_version 2.4.3
_audit_creation_date 2019-04-04T01:28:31-00:00
_audit_creation_method 'WinGX routine CIF_UPDATE'
_audit_update_record
;
2019-04-03 deposited with the CCDC.    2019-04-23 downloaded from the CCDC.
;
_cell_angle_alpha 90
_cell_angle_beta 99.26(3)
_cell_angle_gamma 90
_cell_formula_units_Z 4
_cell_length_a 12.280(3)
_cell_length_b 12.690(3)
_cell_length_c 21.636(4)
_cell_measurement_reflns_used 15061
_cell_measurement_temperature 293(2)
_cell_measurement_theta_max 27.05
_cell_measurement_theta_min 2.49
_cell_volume 3327.7(13)
_computing_cell_refinement 'STOE X-AREA'
_computing_data_collection 'STOE X-AREA'
_computing_data_reduction 'STOE X-RED'
_computing_molecular_graphics 'ORTEP-3 for Windows version 2014.1'
_computing_publication_material 'WinGX publication routines (Farrugia, 1999)'
_computing_structure_refinement 'SHELXL-2014 (Sheldrick, 2014)'
_diffrn_ambient_temperature 293(2)
_diffrn_detector 'image plate (34 cm diameter)'
_diffrn_detector_area_resol_mean 6.67
_diffrn_measured_fraction_theta_full 0.985
_diffrn_measured_fraction_theta_max 0.985
_diffrn_measurement_device '2-circle goniometer'
_diffrn_measurement_device_type 'STOE IPDS 2T'
_diffrn_measurement_method 'rotation method'
_diffrn_radiation_monochromator 'plane graphite'
_diffrn_radiation_type MoK\a
_diffrn_radiation_wavelength 0.71073
_diffrn_reflns_av_R_equivalents 0.0993
_diffrn_reflns_Laue_measured_fraction_full 0.985
_diffrn_reflns_Laue_measured_fraction_max 0.985
_diffrn_reflns_limit_h_max 15
_diffrn_reflns_limit_h_min -15
_diffrn_reflns_limit_k_max 16
_diffrn_reflns_limit_k_min -16
_diffrn_reflns_limit_l_max 27
_diffrn_reflns_limit_l_min -25
_diffrn_reflns_number 26437
_diffrn_reflns_point_group_measured_fraction_full 0.985
_diffrn_reflns_point_group_measured_fraction_max 0.985
_diffrn_reflns_theta_full 25
_diffrn_reflns_theta_max 24.997
_diffrn_reflns_theta_min 2.613
_diffrn_source 'sealed X-ray tube, 12 x 0.4 mm long-fine focus'
_exptl_absorpt_coefficient_mu 8.683
_exptl_absorpt_correction_T_max 0.3715
_exptl_absorpt_correction_T_min 0.1968
_exptl_absorpt_correction_type numerical
_exptl_crystal_colour Orange
_exptl_crystal_density_diffrn 2.058
_exptl_crystal_description Block
_exptl_crystal_F_000 1951
_exptl_crystal_size_max 0.31
_exptl_crystal_size_mid 0.24
_exptl_crystal_size_min 0.14
_refine_diff_density_max 0.741
_refine_diff_density_min -1.033
_refine_diff_density_rms 0.095
_refine_ls_extinction_coef 0.00043(2)
_refine_ls_extinction_expression Fc^*^=kFc[1+0.001xFc^2^\l^3^/sin(2\q)]^-1/4^
_refine_ls_extinction_method SHELXL
_refine_ls_goodness_of_fit_ref 0.622
_refine_ls_hydrogen_treatment constr
_refine_ls_matrix_type full
_refine_ls_number_parameters 416
_refine_ls_number_reflns 5767
_refine_ls_number_restraints 0
_refine_ls_restrained_S_all 0.622
_refine_ls_R_factor_all 0.0673
_refine_ls_R_factor_gt 0.0273
_refine_ls_shift/su_max 0
_refine_ls_shift/su_mean 0
_refine_ls_structure_factor_coef Fsqd
_refine_ls_weighting_details 'w=1/[\s^2^(Fo^2^)+(0.0154P)^2^] where P=(Fo^2^+2Fc^2^)/3'
_refine_ls_weighting_scheme calc
_refine_ls_wR_factor_gt 0.044
_refine_ls_wR_factor_ref 0.0478
_reflns_number_gt 3224
_reflns_number_total 5767
_reflns_threshold_expression 'I > 2\s(I)'
_cod_data_source_file c9nj00969h2.cif
_cod_data_source_block shelx
_cod_depositor_comments 'Adding full bibliography for 7058320--7058321.cif.'
_cod_database_code 7058320
_shelx_estimated_absorpt_t_min 0.174
_shelx_estimated_absorpt_t_max 0.376

loop_
_symmetry_equiv_pos_as_xyz
'x, y, z'
'-x, y+1/2, -z+1/2'
'-x, -y, -z'
'x, -y-1/2, z-1/2'

loop_
_atom_site_label
_atom_site_type_symbol
_atom_site_fract_x
_atom_site_fract_y
_atom_site_fract_z
_atom_site_U_iso_or_equiv
_atom_site_adp_type
_atom_site_occupancy
_atom_site_calc_flag
C1 C 0.1439(7) 0.1861(5) 0.4095(4) 0.052(2) Uani 1 d
C2 C -0.0137(7) 0.2190(6) 0.4647(4) 0.054(2) Uani 1 d
C3 C 0.0224(7) 0.3058(6) 0.4350(4) 0.051(2) Uani 1 d
C4 C -0.0330(7) 0.4009(7) 0.4344(4) 0.071(3) Uani 1 d
H4 H -0.0084 0.4597 0.415 0.085 Uiso 1 calc
C5 C -0.1253(9) 0.4070(8) 0.4630(5) 0.093(3) Uani 1 d
H3 H -0.1635 0.4702 0.4631 0.112 Uiso 1 calc
C6 C -0.1607(9) 0.3195(9) 0.4913(5) 0.092(4) Uani 1 d
H2 H -0.223 0.3252 0.5104 0.11 Uiso 1 calc
C7 C -0.1083(9) 0.2241(8) 0.4925(4) 0.089(3) Uani 1 d
H1 H -0.1347 0.1653 0.511 0.107 Uiso 1 calc
C8 C 0.3836(6) 0.3680(5) 0.4576(4) 0.0415(19) Uani 1 d
C9 C 0.5230(7) 0.2664(6) 0.5277(4) 0.058(2) Uani 1 d
C10 C 0.4927(6) 0.2233(6) 0.4682(4) 0.049(2) Uani 1 d
C11 C 0.5388(7) 0.1308(6) 0.4495(5) 0.064(3) Uani 1 d
H8 H 0.5186 0.1036 0.4094 0.077 Uiso 1 calc
C12 C 0.6165(7) 0.0811(8) 0.4937(6) 0.077(3) Uani 1 d
H7 H 0.6496 0.0191 0.4833 0.093 Uiso 1 calc
C13 C 0.6454(7) 0.1232(8) 0.5537(6) 0.081(3) Uani 1 d
H6 H 0.6956 0.0868 0.5828 0.097 Uiso 1 calc
C14 C 0.6032(7) 0.2150(7) 0.5712(5) 0.072(3) Uani 1 d
H5 H 0.6264 0.2433 0.6108 0.086 Uiso 1 calc
C15 C 0.4294(8) 0.3385(7) 0.2321(5) 0.061(2) Uani 1 d
C16 C 0.3379(8) 0.2746(7) 0.2038(5) 0.068(3) Uani 1 d
C17 C 0.2846(7) 0.2160(7) 0.2443(4) 0.061(3) Uani 1 d
C18 C 0.1943(9) 0.1537(8) 0.2197(6) 0.088(3) Uani 1 d
H12 H 0.1575 0.1142 0.2461 0.105 Uiso 1 calc
C19 C 0.1597(11) 0.1513(10) 0.1551(8) 0.114(5) Uani 1 d
H11 H 0.0999 0.1093 0.1389 0.137 Uiso 1 calc
C20 C 0.2113(13) 0.2091(12) 0.1150(7) 0.121(5) Uani 1 d
H10 H 0.187 0.2058 0.072 0.145 Uiso 1 calc
C21 C 0.3001(11) 0.2725(10) 0.1387(6) 0.108(4) Uani 1 d
H9 H 0.3346 0.3134 0.1118 0.129 Uiso 1 calc
C22 C 0.4963(10) 0.4022(8) 0.2003(5) 0.083(3) Uani 1 d
H16 H 0.482 0.4083 0.1569 0.099 Uiso 1 calc
C23 C 0.5827(11) 0.4551(8) 0.2345(7) 0.099(4) Uani 1 d
H15 H 0.6286 0.4958 0.2138 0.118 Uiso 1 calc
C24 C 0.6027(9) 0.4495(8) 0.2967(6) 0.088(3) Uani 1 d
H14 H 0.6605 0.4872 0.3197 0.106 Uiso 1 calc
C25 C 0.5364(8) 0.3874(7) 0.3259(5) 0.072(3) Uani 1 d
H13 H 0.5513 0.3831 0.3693 0.087 Uiso 1 calc
C26 C 0.0704(6) 0.4159(6) 0.2172(4) 0.049(2) Uani 1 d
C27 C 0.1606(6) 0.4918(6) 0.2235(4) 0.051(2) Uani 1 d
C28 C 0.2237(6) 0.4984(5) 0.2856(5) 0.055(2) Uani 1 d
C29 C 0.3140(6) 0.5665(6) 0.2927(4) 0.057(2) Uani 1 d
H20 H 0.3589 0.5729 0.3314 0.069 Uiso 1 calc
C30 C 0.3375(8) 0.6259(6) 0.2412(6) 0.077(3) Uani 1 d
H19 H 0.3978 0.6712 0.2467 0.092 Uiso 1 calc
C31 C 0.2734(10) 0.6180(8) 0.1836(6) 0.086(3) Uani 1 d
H18 H 0.2894 0.6583 0.1503 0.103 Uiso 1 calc
C32 C 0.1871(7) 0.5517(7) 0.1754(5) 0.071(3) Uani 1 d
H17 H 0.1442 0.5462 0.136 0.085 Uiso 1 calc
C33 C -0.0019(8) 0.3923(8) 0.1614(4) 0.080(3) Uani 1 d
H24 H 0.0053 0.4268 0.1243 0.095 Uiso 1 calc
C34 C -0.0836(8) 0.3174(8) 0.1623(5) 0.095(4) Uani 1 d
H23 H -0.1316 0.3014 0.1258 0.114 Uiso 1 calc
C35 C -0.0937(7) 0.2670(8) 0.2167(5) 0.080(3) Uani 1 d
H22 H -0.1488 0.2171 0.2178 0.096 Uiso 1 calc
C36 C -0.0220(7) 0.2909(6) 0.2695(4) 0.066(3) Uani 1 d
H21 H -0.0285 0.2563 0.3066 0.08 Uiso 1 calc
N1 N 0.1126(5) 0.2852(4) 0.4044(3) 0.0439(16) Uani 1 d
N2 N 0.4121(5) 0.2834(4) 0.4299(3) 0.0425(16) Uani 1 d
N3 N 0.4513(5) 0.3322(5) 0.2960(3) 0.0512(18) Uani 1 d
N4 N 0.0592(5) 0.3640(4) 0.2696(3) 0.0446(16) Uani 1 d
Pt1 Pt 0.17436(3) 0.39968(2) 0.34632(2) 0.04304(10) Uani 1 d
Pt2 Pt 0.34507(3) 0.24119(2) 0.33532(2) 0.04849(11) Uani 1 d
S1 S 0.23713(18) 0.12082(16) 0.37474(13) 0.0703(7) Uani 1 d
S2 S 0.06941(19) 0.11153(17) 0.45746(11) 0.0659(6) Uani 1 d
S3 S 0.29184(17) 0.46430(15) 0.43063(11) 0.0569(6) Uani 1 d
S4 S 0.45244(18) 0.38078(17) 0.53503(11) 0.0617(6) Uani 1 d

loop_
_atom_site_aniso_label
_atom_site_aniso_U_11
_atom_site_aniso_U_22
_atom_site_aniso_U_33
_atom_site_aniso_U_23
_atom_site_aniso_U_13
_atom_site_aniso_U_12
C1 0.054(5) 0.040(4) 0.052(6) 0.015(4) -0.025(4) -0.006(4)
C2 0.059(5) 0.063(6) 0.039(5) 0.000(4) 0.010(5) -0.012(4)
C3 0.055(5) 0.050(5) 0.048(6) -0.002(4) 0.010(5) -0.004(4)
C4 0.069(6) 0.060(5) 0.094(7) 0.003(6) 0.041(6) -0.003(5)
C5 0.102(8) 0.071(7) 0.121(10) 0.005(7) 0.061(7) 0.013(7)
C6 0.087(8) 0.090(8) 0.114(10) -0.004(7) 0.064(7) 0.000(7)
C7 0.129(10) 0.075(7) 0.078(8) -0.009(6) 0.060(7) -0.023(7)
C8 0.037(4) 0.037(4) 0.050(5) -0.002(4) 0.005(4) -0.002(3)
C9 0.061(5) 0.057(5) 0.055(6) 0.016(5) 0.007(5) -0.012(5)
C10 0.040(5) 0.044(5) 0.066(6) 0.010(5) 0.018(5) -0.004(4)
C11 0.048(5) 0.063(6) 0.079(7) 0.000(5) 0.003(5) 0.000(4)
C12 0.046(6) 0.069(6) 0.113(9) 0.011(7) -0.001(6) 0.005(5)
C13 0.054(6) 0.067(7) 0.116(10) 0.037(7) -0.005(6) 0.001(5)
C14 0.069(6) 0.076(7) 0.064(7) 0.024(5) -0.008(5) -0.010(5)
C15 0.074(7) 0.049(5) 0.061(7) -0.008(5) 0.018(6) 0.019(5)
C16 0.084(7) 0.065(6) 0.054(7) -0.008(6) 0.011(6) 0.021(6)
C17 0.054(6) 0.058(5) 0.064(7) -0.027(5) -0.007(5) 0.012(4)
C18 0.095(8) 0.084(7) 0.076(9) -0.031(6) -0.012(7) 0.010(6)
C19 0.089(9) 0.108(10) 0.130(14) -0.053(10) -0.031(9) 0.021(8)
C20 0.137(13) 0.132(13) 0.082(11) -0.024(9) -0.017(10) 0.045(10)
C21 0.126(11) 0.118(10) 0.078(10) -0.019(8) 0.013(8) 0.046(9)
C22 0.108(9) 0.081(7) 0.063(8) -0.002(7) 0.026(7) 0.008(7)
C23 0.109(10) 0.094(8) 0.108(11) 0.017(8) 0.064(9) -0.011(8)
C24 0.085(8) 0.100(8) 0.089(9) -0.009(7) 0.042(7) -0.036(6)
C25 0.069(6) 0.070(6) 0.082(8) -0.004(6) 0.026(6) -0.010(6)
C26 0.054(5) 0.057(5) 0.034(5) 0.010(4) 0.002(4) -0.003(4)
C27 0.045(5) 0.040(4) 0.070(7) 0.014(5) 0.013(5) 0.003(4)
C28 0.041(5) 0.031(4) 0.095(8) 0.003(4) 0.019(5) 0.008(4)
C29 0.029(4) 0.058(5) 0.083(7) -0.006(5) 0.001(5) 0.003(4)
C30 0.071(7) 0.050(6) 0.118(10) 0.013(6) 0.045(7) -0.021(5)
C31 0.102(9) 0.070(7) 0.094(9) 0.020(7) 0.043(8) -0.012(6)
C32 0.067(6) 0.067(5) 0.077(8) 0.027(5) 0.011(6) -0.005(5)
C33 0.094(7) 0.082(6) 0.059(7) 0.025(6) 0.000(6) -0.007(7)
C34 0.083(8) 0.099(8) 0.086(9) 0.022(7) -0.039(7) -0.029(6)
C35 0.054(6) 0.100(7) 0.075(8) 0.026(7) -0.024(5) -0.028(6)
C36 0.056(6) 0.070(6) 0.066(7) 0.011(5) -0.009(5) -0.022(5)
N1 0.044(4) 0.043(4) 0.043(4) -0.005(3) -0.001(3) -0.004(3)
N2 0.040(4) 0.042(4) 0.045(4) 0.001(3) 0.009(3) -0.002(3)
N3 0.055(4) 0.058(4) 0.038(5) -0.007(4) 0.000(4) 0.008(4)
N4 0.038(4) 0.047(4) 0.045(4) 0.008(3) -0.005(3) -0.006(3)
Pt1 0.03639(17) 0.03570(16) 0.0557(2) 0.00335(18) 0.00343(15) -0.00037(16)
Pt2 0.04426(18) 0.04194(19) 0.0586(2) -0.00666(18) 0.00612(16) 0.00358(16)
S1 0.0569(14) 0.0398(12) 0.116(2) 0.0021(13) 0.0200(14) -0.0008(11)
S2 0.0821(16) 0.0508(12) 0.0651(17) 0.0089(13) 0.0126(13) -0.0088(13)
S3 0.0505(13) 0.0495(12) 0.0657(16) -0.0117(11) -0.0060(12) 0.0044(10)
S4 0.0683(15) 0.0657(14) 0.0479(15) 0.0005(12) -0.0004(12) -0.0035(12)

loop_
_atom_type_symbol
_atom_type_description
_atom_type_scat_dispersion_real
_atom_type_scat_dispersion_imag
_atom_type_scat_source
C C 0.003 0.002 'International Tables Vol C Tables 4.2.6.8 and 6.1.1.4'
H H 0 0 'International Tables Vol C Tables 4.2.6.8 and 6.1.1.4'
N N 0.006 0.003 'International Tables Vol C Tables 4.2.6.8 and 6.1.1.4'
Pt Pt -1.703 8.391 'International Tables Vol C Tables 4.2.6.8 and 6.1.1.4'
S S 0.125 0.123 'International Tables Vol C Tables 4.2.6.8 and 6.1.1.4'

loop_
_exptl_crystal_face_index_h
_exptl_crystal_face_index_k
_exptl_crystal_face_index_l
_exptl_crystal_face_perp_dist
-1 2 -8 0.145
1 -2 8 0.165
10 4 1 0.082
4 3 -5 0.113
3 -1 6 0.14
-3 -2 2 0.096
-6 1 -9 0.108
-8 -3 -1 0.054
-4 5 -2 0.094
6 -8 1 0.111
-1 4 7 0.102
0 -4 -9 0.164

loop_
_geom_angle_atom_site_label_1
_geom_angle_atom_site_label_2
_geom_angle_atom_site_label_3
_geom_angle
N1 C1 S1 130.0(7)
N1 C1 S2 113.0(7)
S1 C1 S2 116.9(4)
C3 C2 C7 121.0(8)
C3 C2 S2 110.4(6)
C7 C2 S2 128.5(7)
C4 C3 C2 120.3(8)
C4 C3 N1 125.5(7)
C2 C3 N1 114.1(7)
C5 C4 C3 118.9(8)
C5 C4 H4 120.6
C3 C4 H4 120.6
C6 C5 C4 119.9(9)
C6 C5 H3 120.1
C4 C5 H3 120.1
C7 C6 C5 122.8(9)
C7 C6 H2 118.6
C5 C6 H2 118.6
C6 C7 C2 117.1(9)
C6 C7 H1 121.4
C2 C7 H1 121.4
N2 C8 S3 130.2(6)
N2 C8 S4 113.0(5)
S3 C8 S4 116.8(4)
C10 C9 C14 119.4(8)
C10 C9 S4 110.8(6)
C14 C9 S4 129.9(8)
C11 C10 C9 122.6(8)
C11 C10 N2 124.4(8)
C9 C10 N2 112.9(7)
C12 C11 C10 116.7(9)
C12 C11 H8 121.6
C10 C11 H8 121.6
C11 C12 C13 120.7(9)
C11 C12 H7 119.7
C13 C12 H7 119.7
C14 C13 C12 122.5(9)
C14 C13 H6 118.7
C12 C13 H6 118.7
C13 C14 C9 118.0(9)
C13 C14 H5 121
C9 C14 H5 121
N3 C15 C22 119.4(9)
N3 C15 C16 114.2(9)
C22 C15 C16 126.3(10)
C17 C16 C21 120.5(11)
C17 C16 C15 116.5(9)
C21 C16 C15 123.0(11)
C16 C17 C18 119.2(10)
C16 C17 Pt2 113.2(7)
C18 C17 Pt2 127.5(9)
C19 C18 C17 119.4(12)
C19 C18 H12 120.3
C17 C18 H12 120.3
C20 C19 C18 121.8(14)
C20 C19 H11 119.1
C18 C19 H11 119.1
C19 C20 C21 119.6(15)
C19 C20 H10 120.2
C21 C20 H10 120.2
C20 C21 C16 119.6(13)
C20 C21 H9 120.2
C16 C21 H9 120.2
C23 C22 C15 118.8(10)
C23 C22 H16 120.6
C15 C22 H16 120.6
C24 C23 C22 121.4(11)
C24 C23 H15 119.3
C22 C23 H15 119.3
C23 C24 C25 118.3(11)
C23 C24 H14 120.9
C25 C24 H14 120.9
N3 C25 C24 124.1(10)
N3 C25 H13 117.9
C24 C25 H13 117.9
N4 C26 C33 119.0(8)
N4 C26 C27 115.2(7)
C33 C26 C27 125.8(8)
C32 C27 C28 121.2(8)
C32 C27 C26 124.4(9)
C28 C27 C26 114.4(7)
C29 C28 C27 115.9(8)
C29 C28 Pt1 130.0(8)
C27 C28 Pt1 113.9(6)
C28 C29 C30 120.3(9)
C28 C29 H20 119.9
C30 C29 H20 119.9
C31 C30 C29 121.3(9)
C31 C30 H19 119.3
C29 C30 H19 119.3
C32 C31 C30 119.5(10)
C32 C31 H18 120.3
C30 C31 H18 120.3
C31 C32 C27 121.8(10)
C31 C32 H17 119.1
C27 C32 H17 119.1
C34 C33 C26 119.4(9)
C34 C33 H24 120.3
C26 C33 H24 120.3
C35 C34 C33 120.1(9)
C35 C34 H23 120
C33 C34 H23 120
C36 C35 C34 118.9(9)
C36 C35 H22 120.5
C34 C35 H22 120.5
C35 C36 N4 121.9(8)
C35 C36 H21 119
N4 C36 H21 119
C1 N1 C3 112.4(7)
C1 N1 Pt1 125.0(6)
C3 N1 Pt1 122.2(5)
C8 N2 C10 112.9(7)
C8 N2 Pt2 123.6(5)
C10 N2 Pt2 123.5(5)
C25 N3 C15 118.0(8)
C25 N3 Pt2 127.0(6)
C15 N3 Pt2 115.0(6)
C26 N4 C36 120.6(7)
C26 N4 Pt1 115.2(5)
C36 N4 Pt1 124.1(6)
C28 Pt1 N4 81.2(3)
C28 Pt1 N1 174.5(3)
N4 Pt1 N1 93.5(2)
C28 Pt1 S3 94.6(3)
N4 Pt1 S3 171.44(16)
N1 Pt1 S3 90.74(16)
C28 Pt1 Pt2 94.6(2)
N4 Pt1 Pt2 101.01(16)
N1 Pt1 Pt2 84.71(17)
S3 Pt1 Pt2 86.76(6)
C17 Pt2 N3 80.9(4)
C17 Pt2 N2 174.5(3)
N3 Pt2 N2 94.8(2)
C17 Pt2 S1 96.6(3)
N3 Pt2 S1 172.57(18)
N2 Pt2 S1 88.11(16)
C17 Pt2 Pt1 91.9(2)
N3 Pt2 Pt1 99.15(17)
N2 Pt2 Pt1 85.47(16)
S1 Pt2 Pt1 87.88(6)
C1 S1 Pt2 108.4(3)
C2 S2 C1 90.0(4)
C8 S3 Pt1 108.3(3)
C9 S4 C8 90.4(4)

loop_
_geom_bond_atom_site_label_1
_geom_bond_atom_site_label_2
_geom_bond_distance
C1 N1 1.315(8)
C1 S1 1.685(9)
C1 S2 1.765(8)
C2 C3 1.383(10)
C2 C7 1.392(11)
C2 S2 1.726(8)
C3 C4 1.385(11)
C3 N1 1.404(9)
C4 C5 1.378(11)
C4 H4 0.93
C5 C6 1.372(12)
C5 H3 0.93
C6 C7 1.369(13)
C6 H2 0.93
C7 H1 0.93
C8 N2 1.305(8)
C8 S3 1.701(7)
C8 S4 1.757(8)
C9 C10 1.393(10)
C9 C14 1.408(11)
C9 S4 1.711(9)
C10 C11 1.392(10)
C10 N2 1.409(9)
C11 C12 1.389(11)
C11 H8 0.93
C12 C13 1.396(13)
C12 H7 0.93
C13 C14 1.353(12)
C13 H6 0.93
C14 H5 0.93
C15 N3 1.368(10)
C15 C22 1.409(13)
C15 C16 1.440(12)
C16 C17 1.391(12)
C16 C21 1.410(13)
C17 C18 1.397(12)
C17 Pt2 2.015(9)
C18 C19 1.393(16)
C18 H12 0.93
C19 C20 1.368(16)
C19 H11 0.93
C20 C21 1.386(16)
C20 H10 0.93
C21 H9 0.93
C22 C23 1.367(14)
C22 H16 0.93
C23 C24 1.332(14)
C23 H15 0.93
C24 C25 1.358(12)
C24 H14 0.93
C25 N3 1.336(10)
C25 H13 0.93
C26 N4 1.337(9)
C26 C33 1.410(11)
C26 C27 1.457(10)
C27 C32 1.370(11)
C27 C28 1.442(12)
C28 C29 1.395(10)
C28 Pt1 1.979(8)
C29 C30 1.411(12)
C29 H20 0.93
C30 C31 1.368(13)
C30 H19 0.93
C31 C32 1.342(12)
C31 H18 0.93
C32 H17 0.93
C33 C34 1.385(12)
C33 H24 0.93
C34 C35 1.363(12)
C34 H23 0.93
C35 C36 1.359(11)
C35 H22 0.93
C36 N4 1.361(8)
C36 H21 0.93
N1 Pt1 2.137(6)
N2 Pt2 2.147(6)
N3 Pt2 2.029(7)
N4 Pt1 2.051(6)
Pt1 S3 2.288(2)
Pt1 Pt2 2.9422(7)
Pt2 S1 2.276(2)

loop_
_geom_torsion_atom_site_label_1
_geom_torsion_atom_site_label_2
_geom_torsion_atom_site_label_3
_geom_torsion_atom_site_label_4
_geom_torsion
C7 C2 C3 C4 2.4(13)
S2 C2 C3 C4 179.4(7)
C7 C2 C3 N1 -174.3(8)
S2 C2 C3 N1 2.7(9)
C2 C3 C4 C5 -1.0(13)
N1 C3 C4 C5 175.3(8)
C3 C4 C5 C6 -0.1(15)
C4 C5 C6 C7 -0.2(18)
C5 C6 C7 C2 1.6(17)
C3 C2 C7 C6 -2.7(14)
S2 C2 C7 C6 -179.0(8)
C14 C9 C10 C11 -0.1(11)
S4 C9 C10 C11 179.1(6)
C14 C9 C10 N2 -179.9(7)
S4 C9 C10 N2 -0.6(8)
C9 C10 C11 C12 1.1(11)
N2 C10 C11 C12 -179.2(7)
C10 C11 C12 C13 0.1(12)
C11 C12 C13 C14 -2.3(14)
C12 C13 C14 C9 3.2(14)
C10 C9 C14 C13 -2.0(12)
S4 C9 C14 C13 178.9(7)
N3 C15 C16 C17 -0.1(11)
C22 C15 C16 C17 178.7(8)
N3 C15 C16 C21 178.1(8)
C22 C15 C16 C21 -3.2(14)
C21 C16 C17 C18 0.9(13)
C15 C16 C17 C18 179.1(7)
C21 C16 C17 Pt2 -175.1(7)
C15 C16 C17 Pt2 3.1(9)
C16 C17 C18 C19 0.2(13)
Pt2 C17 C18 C19 175.6(7)
C17 C18 C19 C20 -0.5(17)
C18 C19 C20 C21 -0.4(19)
C19 C20 C21 C16 1.6(17)
C17 C16 C21 C20 -1.8(15)
C15 C16 C21 C20 -179.9(9)
N3 C15 C22 C23 1.0(13)
C16 C15 C22 C23 -177.7(9)
C15 C22 C23 C24 -1.8(16)
C22 C23 C24 C25 1.7(17)
C23 C24 C25 N3 -0.8(16)
N4 C26 C27 C32 178.9(7)
C33 C26 C27 C32 0.4(13)
N4 C26 C27 C28 0.1(10)
C33 C26 C27 C28 -178.3(8)
C32 C27 C28 C29 -1.7(11)
C26 C27 C28 C29 177.0(6)
C32 C27 C28 Pt1 -177.2(6)
C26 C27 C28 Pt1 1.6(8)
C27 C28 C29 C30 1.5(10)
Pt1 C28 C29 C30 176.1(6)
C28 C29 C30 C31 -0.3(13)
C29 C30 C31 C32 -0.8(15)
C30 C31 C32 C27 0.6(14)
C28 C27 C32 C31 0.7(13)
C26 C27 C32 C31 -177.9(8)
N4 C26 C33 C34 1.0(13)
C27 C26 C33 C34 179.4(8)
C26 C33 C34 C35 -0.1(15)
C33 C34 C35 C36 -0.6(16)
C34 C35 C36 N4 0.3(15)
S1 C1 N1 C3 172.4(6)
S2 C1 N1 C3 -4.0(8)
S1 C1 N1 Pt1 0.3(10)
S2 C1 N1 Pt1 -176.0(3)
C4 C3 N1 C1 -175.6(8)
C2 C3 N1 C1 0.9(10)
C4 C3 N1 Pt1 -3.3(11)
C2 C3 N1 Pt1 173.1(5)
S3 C8 N2 C10 179.3(5)
S4 C8 N2 C10 -1.1(8)
S3 C8 N2 Pt2 0.2(9)
S4 C8 N2 Pt2 179.9(3)
C11 C10 N2 C8 -178.6(7)
C9 C10 N2 C8 1.1(9)
C11 C10 N2 Pt2 0.4(9)
C9 C10 N2 Pt2 -179.8(5)
C24 C25 N3 C15 0.1(13)
C24 C25 N3 Pt2 -178.0(7)
C22 C15 N3 C25 -0.2(11)
C16 C15 N3 C25 178.6(7)
C22 C15 N3 Pt2 178.1(6)
C16 C15 N3 Pt2 -3.0(9)
C33 C26 N4 C36 -1.3(11)
C27 C26 N4 C36 -179.9(7)
C33 C26 N4 Pt1 176.8(6)
C27 C26 N4 Pt1 -1.7(8)
C35 C36 N4 C26 0.6(13)
C35 C36 N4 Pt1 -177.3(7)
N1 C1 S1 Pt2 16.5(8)
S2 C1 S1 Pt2 -167.3(3)
C3 C2 S2 C1 -4.0(6)
C7 C2 S2 C1 172.7(9)
N1 C1 S2 C2 4.7(6)
S1 C1 S2 C2 -172.2(5)
N2 C8 S3 Pt1 19.7(8)
S4 C8 S3 Pt1 -159.9(3)
C10 C9 S4 C8 0.0(6)
C14 C9 S4 C8 179.2(8)
N2 C8 S4 C9 0.6(6)
S3 C8 S4 C9 -179.7(5)
